data_7235637
loop_
_publ_author_name
'Ghosh, Suman Kr'
'Nagarajan, Rajagopal'

_publ_section_title
;
 NIS-mediated regioselective amidation of indole with quinazolinone and
 pyrimidone
;
_journal_issue 39
_journal_name_full 'RSC Adv.'
_journal_page_first 20136
_journal_paper_doi 10.1039/C4RA02417F
_journal_volume 4
_journal_year 2014
_chemical_formula_moiety 'C17 H13 N3 O'
_chemical_formula_sum 'C17 H13 N3 O'
_chemical_formula_weight 275.30
_space_group_IT_number 2
_space_group_name_Hall '-P 1'
_space_group_name_H-M_alt 'P -1'
_symmetry_cell_setting triclinic
_symmetry_space_group_name_H-M 'P -1'
_atom_sites_solution_hydrogens geom
_atom_sites_solution_primary direct
_atom_sites_solution_secondary difmap
_audit_creation_method SHELXL-97
_cell_angle_alpha 102.677(4)
_cell_angle_beta 106.686(4)
_cell_angle_gamma 110.923(4)
_cell_formula_units_Z 4
_cell_length_a 10.830(3)
_cell_length_b 12.205(3)
_cell_length_c 12.209(3)
_cell_measurement_reflns_used 6487
_cell_measurement_temperature 298(2)
_cell_measurement_theta_max 25.09
_cell_measurement_theta_min 2.24
_cell_volume 1347.2(6)
_computing_cell_refinement 'Bruker SMART'
_computing_data_collection 'Bruker SMART'
_computing_data_reduction 'Bruker SAINT'
_computing_molecular_graphics 'Bruker SHELXTL'
_computing_publication_material 'Bruker SHELXTL'
_computing_structure_refinement 'SHELXL-97 (Sheldrick, 1997)'
_computing_structure_solution 'SHELXS-97 (Sheldrick, 1990)'
_diffrn_ambient_temperature 298(2)
_diffrn_measured_fraction_theta_full 0.991
_diffrn_measured_fraction_theta_max 0.991
_diffrn_measurement_device_type 'CCD area detector'
_diffrn_measurement_method 'phi and omega scans'
_diffrn_radiation_monochromator graphite
_diffrn_radiation_source 'fine-focus sealed tube'
_diffrn_radiation_type MoK\a
_diffrn_radiation_wavelength 0.71073
_diffrn_reflns_av_R_equivalents 0.0247
_diffrn_reflns_av_sigmaI/netI 0.0236
_diffrn_reflns_limit_h_max 12
_diffrn_reflns_limit_h_min -12
_diffrn_reflns_limit_k_max 14
_diffrn_reflns_limit_k_min -14
_diffrn_reflns_limit_l_max 14
_diffrn_reflns_limit_l_min -14
_diffrn_reflns_number 12936
_diffrn_reflns_theta_full 25.09
_diffrn_reflns_theta_max 25.09
_diffrn_reflns_theta_min 1.87
_exptl_absorpt_coefficient_mu 0.088
_exptl_absorpt_correction_T_max 0.9870
_exptl_absorpt_correction_T_min 0.9742
_exptl_absorpt_correction_type multi-scan
_exptl_crystal_colour COLORLESS
_exptl_crystal_density_diffrn 1.357
_exptl_crystal_density_method 'not measured'
_exptl_crystal_description NEEDLE
_exptl_crystal_F_000 576
_exptl_crystal_size_max 0.30
_exptl_crystal_size_mid 0.20
_exptl_crystal_size_min 0.15
_refine_diff_density_max 0.273
_refine_diff_density_min -0.463
_refine_diff_density_rms 0.123
_refine_ls_extinction_method none
_refine_ls_goodness_of_fit_ref 0.804
_refine_ls_hydrogen_treatment constr
_refine_ls_matrix_type full
_refine_ls_number_parameters 381
_refine_ls_number_reflns 4749
_refine_ls_number_restraints 0
_refine_ls_restrained_S_all 0.804
_refine_ls_R_factor_all 0.0551
_refine_ls_R_factor_gt 0.0494
_refine_ls_shift/su_max 0.083
_refine_ls_shift/su_mean 0.006
_refine_ls_structure_factor_coef Fsqd
_refine_ls_weighting_details 'calc w=1/[\s^2^(Fo^2^)+(0.1190P)^2^+0.2682P] where P=(Fo^2^+2Fc^2^)/3'
_refine_ls_weighting_scheme calc
_refine_ls_wR_factor_gt 0.1267
_refine_ls_wR_factor_ref 0.1366
_reflns_number_gt 4059
_reflns_number_total 4749
_reflns_threshold_expression >2sigma(I)
_cod_data_source_file c4ra02417f1.cif
_cod_data_source_block 4
_cod_depositor_comments
;
The following automatic conversions were performed:

data item '_exptl_absorpt_correction_type' value 'MULTI-SCAN' was
changed to 'multi-scan' in accordance with the
/home/saulius/struct/COD-crude-data/automatic-downloads/DataCite-retrospective/RSC/depositions/lib/dictionaries/cif_core.dic
dictionary named 'cif_core.dic' version 2.4.2 last updated on
2011-04-26.

data item '_refine_ls_hydrogen_treatment' value 'CONSTR' was changed
to 'constr' in accordance with the
/home/saulius/struct/COD-crude-data/automatic-downloads/DataCite-retrospective/RSC/depositions/lib/dictionaries/cif_core.dic
dictionary named 'cif_core.dic' version 2.4.2 last updated on
2011-04-26.

data item '_symmetry_cell_setting' value 'Triclinic' was changed to
'triclinic' in accordance with the
/home/saulius/struct/COD-crude-data/automatic-downloads/DataCite-retrospective/RSC/depositions/lib/dictionaries/cif_core.dic
dictionary named 'cif_core.dic' version 2.4.2 last updated on
2011-04-26.

Automatic conversion script
Id: cif_fix_values 6909 2019-04-08 15:41:33Z antanas 
;
_cod_original_sg_symbol_H-M P-1
_cod_database_code 7235637

loop_
_symmetry_equiv_pos_as_xyz
'x, y, z'
'-x, -y, -z'

loop_
_atom_site_label
_atom_site_type_symbol
_atom_site_fract_x
_atom_site_fract_y
_atom_site_fract_z
_atom_site_U_iso_or_equiv
_atom_site_adp_type
_atom_site_occupancy
_atom_site_symmetry_multiplicity
_atom_site_calc_flag
_atom_site_refinement_flags
O2 O 0.30250(10) 0.20176(9) 0.86527(9) 0.0487(3) Uani 1 1 d .
O1 O 0.82099(9) 0.72732(9) 0.91387(9) 0.0513(3) Uani 1 1 d .
N4 N 0.20053(13) -0.05775(11) 1.02799(11) 0.0548(3) Uani 1 1 d .
N5 N 0.64627(11) 0.53573(10) 0.88024(10) 0.0442(3) Uani 1 1 d .
C16 C 0.27851(13) 0.12552(11) 0.91678(11) 0.0387(3) Uani 1 1 d .
C28 C 0.60116(14) 0.63594(12) 0.73627(12) 0.0414(3) Uani 1 1 d .
C34 C 0.70035(13) 0.64140(12) 0.84875(12) 0.0405(3) Uani 1 1 d .
N6 N 0.41668(13) 0.43515(12) 0.71491(12) 0.0593(4) Uani 1 1 d .
N3 N 0.14054(11) 0.02773(10) 0.87597(9) 0.0410(3) Uani 1 1 d .
C6 C 0.38459(14) 0.12573(12) 1.02104(12) 0.0398(3) Uani 1 1 d .
N2 N -0.04036(13) 0.08624(11) 0.77312(10) 0.0501(3) Uani 1 1 d .
H6 H -0.0231 0.1457 0.8369 0.060 Uiso 1 1 calc R
C19 C 0.73762(14) 0.52058(12) 0.97948(12) 0.0432(3) Uani 1 1 d .
C9 C -0.02223(13) -0.07234(12) 0.65398(11) 0.0403(3) Uani 1 1 d .
C8 C 0.02915(14) 0.01148(12) 0.76850(11) 0.0408(3) Uani 1 1 d .
C18 C 0.78981(14) 0.43455(12) 0.97352(13) 0.0455(3) Uani 1 1 d .
C7 C 0.11005(15) -0.05653(13) 0.93522(13) 0.0501(4) Uani 1 1 d .
H8 H 0.0150 -0.1178 0.9046 0.060 Uiso 1 1 calc R
C10 C -0.13262(13) -0.04894(12) 0.58027(12) 0.0408(3) Uani 1 1 d .
C5 C 0.34264(15) 0.03411(13) 1.07281(12) 0.0453(3) Uani 1 1 d .
C14 C -0.32294(15) -0.06102(15) 0.41309(14) 0.0558(4) Uani 1 1 d .
H14 H -0.3846 -0.0967 0.3305 0.067 Uiso 1 1 calc R
C15 C -0.22448(15) -0.10366(13) 0.45568(13) 0.0492(3) Uani 1 1 d .
H15 H -0.2188 -0.1676 0.4029 0.059 Uiso 1 1 calc R
C26 C 0.50730(15) 0.44048(14) 0.81171(14) 0.0550(4) Uani 1 1 d .
H26 H 0.4774 0.3741 0.8390 0.066 Uiso 1 1 calc R
C20 C 0.87440(14) 0.45823(12) 1.09765(13) 0.0463(3) Uani 1 1 d .
C32 C 0.54846(17) 0.72609(16) 0.58340(15) 0.0622(4) Uani 1 1 d .
H32 H 0.5765 0.7897 0.5524 0.075 Uiso 1 1 calc R
C29 C 0.46328(15) 0.53435(13) 0.67375(13) 0.0482(3) Uani 1 1 d .
C27 C 0.76546(18) 0.33538(14) 0.86197(15) 0.0622(4) Uani 1 1 d .
H27A H 0.7144 0.3464 0.7900 0.093 Uiso 1 1 calc R
H27B H 0.7096 0.2539 0.8616 0.093 Uiso 1 1 calc R
H27C H 0.8568 0.3421 0.8626 0.093 Uiso 1 1 calc R
C33 C 0.64197(16) 0.73170(14) 0.68940(14) 0.0515(4) Uani 1 1 d .
H33 H 0.7334 0.7996 0.7307 0.062 Uiso 1 1 calc R
C17 C 0.02463(16) -0.16845(13) 0.61205(14) 0.0529(4) Uani 1 1 d .
H17A H 0.0893 -0.1727 0.6818 0.079 Uiso 1 1 calc R
H17B H 0.0731 -0.1458 0.5600 0.079 Uiso 1 1 calc R
H17C H -0.0582 -0.2489 0.5673 0.079 Uiso 1 1 calc R
C11 C -0.14223(15) 0.04868(13) 0.65735(12) 0.0458(3) Uani 1 1 d .
C1 C 0.52781(15) 0.21807(14) 1.07123(14) 0.0525(4) Uani 1 1 d .
H1 H 0.5556 0.2789 1.0370 0.063 Uiso 1 1 calc R
C21 C 0.86629(15) 0.55867(13) 1.17273(13) 0.0490(3) Uani 1 1 d .
C4 C 0.44622(17) 0.03640(16) 1.17366(14) 0.0599(4) Uani 1 1 d .
H4 H 0.4202 -0.0239 1.2088 0.072 Uiso 1 1 calc R
C30 C 0.36907(17) 0.53055(16) 0.56606(15) 0.0622(4) Uani 1 1 d .
H30 H 0.2771 0.4635 0.5240 0.075 Uiso 1 1 calc R
C12 C -0.24321(17) 0.09105(16) 0.61298(15) 0.0590(4) Uani 1 1 d .
H12 H -0.2497 0.1554 0.6644 0.071 Uiso 1 1 calc R
C31 C 0.41168(18) 0.62544(17) 0.52201(15) 0.0669(5) Uani 1 1 d .
H31 H 0.3482 0.6223 0.4501 0.080 Uiso 1 1 calc R
C13 C -0.33248(16) 0.03459(17) 0.49101(15) 0.0595(4) Uani 1 1 d .
H13 H -0.4012 0.0608 0.4595 0.071 Uiso 1 1 calc R
C25 C 0.95870(16) 0.40511(15) 1.15222(16) 0.0591(4) Uani 1 1 d .
H25 H 0.9666 0.3392 1.1046 0.071 Uiso 1 1 calc R
C24 C 1.02914(18) 0.45208(17) 1.27701(18) 0.0719(5) Uani 1 1 d .
H24 H 1.0858 0.4177 1.3140 0.086 Uiso 1 1 calc R
C2 C 0.62701(16) 0.21875(17) 1.17071(15) 0.0640(4) Uani 1 1 d .
H5 H 0.7221 0.2806 1.2048 0.077 Uiso 1 1 calc R
C3 C 0.58566(17) 0.12699(17) 1.22089(15) 0.0664(5) Uani 1 1 d .
H3 H 0.6541 0.1273 1.2878 0.080 Uiso 1 1 calc R
C22 C 0.93686(19) 0.60514(18) 1.29908(15) 0.0668(4) Uani 1 1 d .
H22 H 0.9298 0.6709 1.3479 0.080 Uiso 1 1 calc R
C23 C 1.01808(19) 0.55007(19) 1.34979(17) 0.0762(5) Uani 1 1 d .
H23 H 1.0665 0.5791 1.4345 0.091 Uiso 1 1 calc R
N1 N 0.78076(13) 0.59538(11) 1.09795(10) 0.0498(3) Uani 1 1 d .
H7 H 0.7583 0.6547 1.1213 0.060 Uiso 1 1 calc R

loop_
_atom_site_aniso_label
_atom_site_aniso_U_11
_atom_site_aniso_U_22
_atom_site_aniso_U_33
_atom_site_aniso_U_23
_atom_site_aniso_U_13
_atom_site_aniso_U_12
O2 0.0494(5) 0.0473(5) 0.0517(6) 0.0279(5) 0.0194(4) 0.0189(4)
O1 0.0387(5) 0.0448(5) 0.0544(6) 0.0194(5) 0.0107(4) 0.0073(4)
N4 0.0495(7) 0.0466(7) 0.0503(7) 0.0258(6) 0.0083(6) 0.0072(5)
N5 0.0402(6) 0.0404(6) 0.0466(6) 0.0201(5) 0.0151(5) 0.0116(5)
C16 0.0414(7) 0.0359(6) 0.0375(6) 0.0134(5) 0.0164(5) 0.0155(5)
C28 0.0393(7) 0.0414(7) 0.0427(7) 0.0164(6) 0.0181(6) 0.0151(6)
C34 0.0381(7) 0.0377(7) 0.0446(7) 0.0159(6) 0.0189(6) 0.0135(6)
N6 0.0448(7) 0.0496(7) 0.0610(8) 0.0242(6) 0.0094(6) 0.0043(6)
N3 0.0398(6) 0.0377(6) 0.0356(6) 0.0138(4) 0.0096(5) 0.0111(5)
C6 0.0404(7) 0.0392(7) 0.0383(7) 0.0147(5) 0.0152(5) 0.0165(6)
N2 0.0574(7) 0.0539(7) 0.0371(6) 0.0110(5) 0.0140(5) 0.0298(6)
C19 0.0425(7) 0.0406(7) 0.0437(7) 0.0187(6) 0.0166(6) 0.0142(6)
C9 0.0363(6) 0.0386(7) 0.0387(7) 0.0150(5) 0.0125(5) 0.0106(5)
C8 0.0382(6) 0.0412(7) 0.0374(7) 0.0151(5) 0.0114(5) 0.0143(5)
C18 0.0436(7) 0.0378(7) 0.0525(8) 0.0184(6) 0.0208(6) 0.0131(6)
C7 0.0448(7) 0.0423(7) 0.0465(8) 0.0188(6) 0.0107(6) 0.0064(6)
C10 0.0355(6) 0.0417(7) 0.0396(7) 0.0173(5) 0.0137(5) 0.0111(5)
C5 0.0455(7) 0.0426(7) 0.0430(7) 0.0183(6) 0.0138(6) 0.0161(6)
C14 0.0430(7) 0.0668(10) 0.0462(8) 0.0278(7) 0.0085(6) 0.0156(7)
C15 0.0450(7) 0.0490(8) 0.0411(7) 0.0160(6) 0.0114(6) 0.0130(6)
C26 0.0458(8) 0.0458(8) 0.0609(9) 0.0263(7) 0.0164(7) 0.0072(6)
C20 0.0389(7) 0.0404(7) 0.0590(8) 0.0242(6) 0.0194(6) 0.0137(6)
C32 0.0570(9) 0.0704(10) 0.0651(10) 0.0424(8) 0.0242(8) 0.0245(8)
C29 0.0421(7) 0.0451(7) 0.0476(8) 0.0164(6) 0.0149(6) 0.0118(6)
C27 0.0675(10) 0.0462(8) 0.0646(10) 0.0122(7) 0.0279(8) 0.0202(7)
C33 0.0442(8) 0.0505(8) 0.0571(9) 0.0266(7) 0.0197(7) 0.0148(6)
C17 0.0540(8) 0.0468(8) 0.0519(8) 0.0143(6) 0.0156(7) 0.0228(7)
C11 0.0446(7) 0.0533(8) 0.0420(7) 0.0202(6) 0.0173(6) 0.0229(6)
C1 0.0420(7) 0.0558(8) 0.0549(8) 0.0270(7) 0.0173(6) 0.0144(7)
C21 0.0453(7) 0.0499(8) 0.0485(8) 0.0212(6) 0.0160(6) 0.0182(6)
C4 0.0558(9) 0.0639(9) 0.0563(9) 0.0357(8) 0.0130(7) 0.0222(8)
C30 0.0473(8) 0.0608(9) 0.0546(9) 0.0211(8) 0.0059(7) 0.0105(7)
C12 0.0615(9) 0.0755(10) 0.0583(9) 0.0310(8) 0.0279(8) 0.0428(9)
C31 0.0573(10) 0.0803(12) 0.0563(9) 0.0348(9) 0.0136(8) 0.0249(9)
C13 0.0476(8) 0.0832(11) 0.0613(9) 0.0420(9) 0.0216(7) 0.0343(8)
C25 0.0459(8) 0.0494(8) 0.0818(11) 0.0333(8) 0.0206(8) 0.0195(7)
C24 0.0491(9) 0.0702(11) 0.0882(13) 0.0475(10) 0.0110(9) 0.0201(8)
C2 0.0373(8) 0.0779(11) 0.0631(10) 0.0322(9) 0.0110(7) 0.0147(7)
C3 0.0462(9) 0.0870(12) 0.0599(10) 0.0384(9) 0.0098(7) 0.0257(8)
C22 0.0677(10) 0.0736(11) 0.0478(9) 0.0205(8) 0.0153(8) 0.0270(9)
C23 0.0610(10) 0.0880(13) 0.0594(10) 0.0364(10) 0.0067(8) 0.0201(9)
N1 0.0583(7) 0.0515(7) 0.0454(7) 0.0189(5) 0.0195(6) 0.0308(6)

loop_
_atom_type_symbol
_atom_type_description
_atom_type_scat_dispersion_real
_atom_type_scat_dispersion_imag
_atom_type_scat_source
C C 0.0033 0.0016 'International Tables Vol C Tables 4.2.6.8 and 6.1.1.4'
H H 0.0000 0.0000 'International Tables Vol C Tables 4.2.6.8 and 6.1.1.4'
N N 0.0061 0.0033 'International Tables Vol C Tables 4.2.6.8 and 6.1.1.4'
O O 0.0106 0.0060 'International Tables Vol C Tables 4.2.6.8 and 6.1.1.4'

loop_
_geom_angle_atom_site_label_1
_geom_angle_atom_site_label_2
_geom_angle_atom_site_label_3
_geom_angle
C7 N4 C5 116.64(12)
C26 N5 C34 121.37(11)
C26 N5 C19 118.52(11)
C34 N5 C19 119.97(10)
O2 C16 N3 120.71(11)
O2 C16 C6 125.36(12)
N3 C16 C6 113.93(11)
C29 C28 C33 119.42(13)
C29 C28 C34 119.99(12)
C33 C28 C34 120.59(12)
O1 C34 N5 120.30(12)
O1 C34 C28 126.00(12)
N5 C34 C28 113.70(11)
C26 N6 C29 116.49(12)
C7 N3 C16 121.64(11)
C7 N3 C8 118.96(11)
C16 N3 C8 119.37(10)
C1 C6 C5 120.08(12)
C1 C6 C16 120.15(12)
C5 C6 C16 119.76(12)
C8 N2 C11 107.55(11)
C8 N2 H6 126.2
C11 N2 H6 126.2
C18 C19 N1 111.68(12)
C18 C19 N5 127.47(13)
N1 C19 N5 120.83(12)
C8 C9 C10 105.33(12)
C8 C9 C17 127.85(12)
C10 C9 C17 126.83(12)
C9 C8 N2 111.68(11)
C9 C8 N3 127.81(12)
N2 C8 N3 120.52(11)
C19 C18 C20 105.44(12)
C19 C18 C27 128.03(14)
C20 C18 C27 126.53(13)
N4 C7 N3 125.82(12)
N4 C7 H8 117.1
N3 C7 H8 117.1
C11 C10 C15 119.46(13)
C11 C10 C9 107.62(12)
C15 C10 C9 132.92(13)
N4 C5 C4 118.96(12)
N4 C5 C6 122.14(12)
C4 C5 C6 118.89(13)
C15 C14 C13 121.22(14)
C15 C14 H14 119.4
C13 C14 H14 119.4
C14 C15 C10 118.62(14)
C14 C15 H15 120.7
C10 C15 H15 120.7
N6 C26 N5 126.15(13)
N6 C26 H26 116.9
N5 C26 H26 116.9
C25 C20 C21 119.03(14)
C25 C20 C18 133.51(15)
C21 C20 C18 107.44(12)
C33 C32 C31 119.94(14)
C33 C32 H32 120.0
C31 C32 H32 120.0
N6 C29 C28 122.20(13)
N6 C29 C30 118.45(13)
C28 C29 C30 119.35(13)
C18 C27 H27A 109.5
C18 C27 H27B 109.5
H27A C27 H27B 109.5
C18 C27 H27C 109.5
H27A C27 H27C 109.5
H27B C27 H27C 109.5
C32 C33 C28 120.43(14)
C32 C33 H33 119.8
C28 C33 H33 119.8
C9 C17 H17A 109.5
C9 C17 H17B 109.5
H17A C17 H17B 109.5
C9 C17 H17C 109.5
H17A C17 H17C 109.5
H17B C17 H17C 109.5
N2 C11 C12 130.80(14)
N2 C11 C10 107.81(12)
C12 C11 C10 121.39(13)
C2 C1 C6 119.86(14)
C2 C1 H1 120.1
C6 C1 H1 120.1
N1 C21 C22 130.16(15)
N1 C21 C20 107.77(12)
C22 C21 C20 122.07(14)
C3 C4 C5 120.11(14)
C3 C4 H4 119.9
C5 C4 H4 119.9
C31 C30 C29 120.11(15)
C31 C30 H30 119.9
C29 C30 H30 119.9
C13 C12 C11 117.67(15)
C13 C12 H12 121.2
C11 C12 H12 121.2
C30 C31 C32 120.76(15)
C30 C31 H31 119.6
C32 C31 H31 119.6
C12 C13 C14 121.64(14)
C12 C13 H13 119.2
C14 C13 H13 119.2
C24 C25 C20 118.63(17)
C24 C25 H25 120.7
C20 C25 H25 120.7
C25 C24 C23 121.51(16)
C25 C24 H24 119.2
C23 C24 H24 119.2
C1 C2 C3 119.98(14)
C1 C2 H5 120.0
C3 C2 H5 120.0
C4 C3 C2 121.08(14)
C4 C3 H3 119.5
C2 C3 H3 119.5
C23 C22 C21 117.35(18)
C23 C22 H22 121.3
C21 C22 H22 121.3
C22 C23 C24 121.39(17)
C22 C23 H23 119.3
C24 C23 H23 119.3
C19 N1 C21 107.66(12)
C19 N1 H7 126.2
C21 N1 H7 126.2

loop_
_geom_bond_atom_site_label_1
_geom_bond_atom_site_label_2
_geom_bond_distance
O2 C16 1.2276(15)
O1 C34 1.2238(15)
N4 C7 1.2742(18)
N4 C5 1.3928(18)
N5 C26 1.3845(18)
N5 C34 1.4006(17)
N5 C19 1.4218(17)
C16 N3 1.3939(16)
C16 C6 1.4481(18)
C28 C29 1.3991(19)
C28 C33 1.3996(19)
C28 C34 1.4512(19)
N6 C26 1.2724(19)
N6 C29 1.3962(19)
N3 C7 1.3825(17)
N3 C8 1.4221(16)
C6 C1 1.3978(19)
C6 C5 1.4030(19)
N2 C8 1.3765(18)
N2 C11 1.3727(18)
N2 H6 0.8600
C19 C18 1.3569(19)
C19 N1 1.3681(18)
C9 C8 1.3528(18)
C9 C10 1.4351(18)
C9 C17 1.4854(19)
C18 C20 1.429(2)
C18 C27 1.494(2)
C7 H8 0.9300
C10 C11 1.403(2)
C10 C15 1.4001(19)
C5 C4 1.395(2)
C14 C15 1.369(2)
C14 C13 1.390(2)
C14 H14 0.9300
C15 H15 0.9300
C26 H26 0.9300
C20 C25 1.400(2)
C20 C21 1.407(2)
C32 C33 1.365(2)
C32 C31 1.387(2)
C32 H32 0.9300
C29 C30 1.393(2)
C27 H27A 0.9600
C27 H27B 0.9600
C27 H27C 0.9600
C33 H33 0.9300
C17 H17A 0.9600
C17 H17B 0.9600
C17 H17C 0.9600
C11 C12 1.394(2)
C1 C2 1.367(2)
C1 H1 0.9300
C21 N1 1.3721(18)
C21 C22 1.384(2)
C4 C3 1.365(2)
C4 H4 0.9300
C30 C31 1.370(2)
C30 H30 0.9300
C12 C13 1.369(2)
C12 H12 0.9300
C31 H31 0.9300
C13 H13 0.9300
C25 C24 1.367(3)
C25 H25 0.9300
C24 C23 1.390(3)
C24 H24 0.9300
C2 C3 1.390(2)
C2 H5 0.9300
C3 H3 0.9300
C22 C23 1.379(3)
C22 H22 0.9300
C23 H23 0.9300
N1 H7 0.8600
